data_4120239
loop_
_publ_author_name
'Roshna V. Nair'
'Sanjeev Kheria'
'Suresh Rayavarapu'
'Amol S. Kotmale'
'Bharatam Jagadeesh'
'Rajesh G. Gonnade'
'Vedavati G. Puranik'
'Pattuparambil R. Rajamohanan'
'Gangadhar J. Sanjayan'

_publ_section_title
;
 A Synthetic Zipper Peptide Motif Orchestrated via Co-operative Interplay
 of Hydrogen Bonding, Aromatic Stacking, and Backbone Chirality
;
_journal_name_full 'Journal of the American Chemical Society'
_journal_page_first 11477
_journal_page_last 11480
_journal_paper_doi 10.1021/ja405455g
_journal_volume 135
_journal_year 2013
_chemical_absolute_configuration syn
_chemical_formula_moiety 'C44 H47 N7 O7.2(H2O)'
_chemical_formula_sum 'C44 H51 N7 O9'
_chemical_formula_weight 821.92
_chemical_name_common foldamers
_chemical_name_systematic
; 
 ? 
;
_space_group_IT_number 19
_symmetry_cell_setting orthorhombic
_symmetry_space_group_name_Hall 'P 2ac 2ab'
_symmetry_space_group_name_H-M 'P 21 21 21'
_atom_sites_solution_hydrogens geom
_atom_sites_solution_primary direct
_atom_sites_solution_secondary difmap
_audit_creation_method SHELXL-97
_cell_angle_alpha 90.00
_cell_angle_beta 90.00
_cell_angle_gamma 90.00
_cell_formula_units_Z 4
_cell_length_a 10.2506(5)
_cell_length_b 19.2039(9)
_cell_length_c 21.4853(10)
_cell_measurement_reflns_used 5607
_cell_measurement_temperature 296(2)
_cell_measurement_theta_max 21.705
_cell_measurement_theta_min 2.201
_cell_volume 4229.4(3)
_computing_cell_refinement 'SAINT (Bruker, 2003)'
_computing_data_collection 'SMART (Bruker, 2003)'
_computing_data_reduction 'SAINT (Bruker, 2003)'
_computing_molecular_graphics 'SHELXTL (Bruker, 2003)'
_computing_publication_material 'SHELXTL (Bruker, 2003), platon'
_computing_structure_refinement 'SHELXL-97 (Sheldrick, 2008)'
_computing_structure_solution 'SHELXS-97 (Sheldrick, 2008)'
_diffrn_ambient_temperature 296(2)
_diffrn_measured_fraction_theta_full 1.000
_diffrn_measured_fraction_theta_max 1.000
_diffrn_measurement_device 'Bruker Smart APEX'
_diffrn_measurement_device_type 'CCD Area Detector'
_diffrn_measurement_method 'Phi and Omega Scan'
_diffrn_radiation_monochromator graphite
_diffrn_radiation_source 'fine-focus sealed tube'
_diffrn_radiation_type MoK\a
_diffrn_radiation_wavelength 0.71073
_diffrn_reflns_av_R_equivalents 0.0487
_diffrn_reflns_av_sigmaI/netI 0.0538
_diffrn_reflns_limit_h_max 12
_diffrn_reflns_limit_h_min -12
_diffrn_reflns_limit_k_max 22
_diffrn_reflns_limit_k_min -15
_diffrn_reflns_limit_l_max 25
_diffrn_reflns_limit_l_min -25
_diffrn_reflns_number 21448
_diffrn_reflns_theta_full 25.00
_diffrn_reflns_theta_max 25.00
_diffrn_reflns_theta_min 1.90
_exptl_absorpt_coefficient_mu 0.092
_exptl_absorpt_correction_T_max 0.9915
_exptl_absorpt_correction_T_min 0.9600
_exptl_absorpt_correction_type multi-scan
_exptl_absorpt_process_details 'Bruker SADABS'
_exptl_crystal_colour colourless
_exptl_crystal_density_diffrn 1.291
_exptl_crystal_description needle
_exptl_crystal_F_000 1744
_exptl_crystal_size_max 0.45
_exptl_crystal_size_mid 0.19
_exptl_crystal_size_min 0.09
_refine_diff_density_max 0.308
_refine_diff_density_min -0.208
_refine_diff_density_rms 0.053
_refine_ls_abs_structure_details 'Flack H D (1983), Acta Cryst. A39, 876-881'
_refine_ls_abs_structure_Flack -1.2(18)
_refine_ls_extinction_method none
_refine_ls_goodness_of_fit_ref 1.348
_refine_ls_hydrogen_treatment constr
_refine_ls_matrix_type full
_refine_ls_number_parameters 563
_refine_ls_number_reflns 7422
_refine_ls_number_restraints 0
_refine_ls_restrained_S_all 1.348
_refine_ls_R_factor_all 0.0936
_refine_ls_R_factor_gt 0.0857
_refine_ls_shift/su_max 0.000
_refine_ls_shift/su_mean 0.000
_refine_ls_structure_factor_coef Fsqd
_refine_ls_weighting_details 'calc w=1/[\s^2^(Fo^2^)+(0.0619P)^2^+1.6085P] where P=(Fo^2^+2Fc^2^)/3'
_refine_ls_weighting_scheme calc
_refine_ls_wR_factor_gt 0.1797
_refine_ls_wR_factor_ref 0.1830
_reflns_number_gt 6787
_reflns_number_total 7422
_reflns_threshold_expression >2sigma(I)
_cod_data_source_file ja405455g_si_002_3.cif
_cod_data_source_block Comp_5
_cod_database_code 4120239

loop_
_symmetry_equiv_pos_as_xyz
'x, y, z'
'-x+1/2, -y, z+1/2'
'-x, y+1/2, -z+1/2'
'x+1/2, -y+1/2, -z'

loop_
_atom_site_label
_atom_site_type_symbol
_atom_site_fract_x
_atom_site_fract_y
_atom_site_fract_z
_atom_site_U_iso_or_equiv
_atom_site_adp_type
_atom_site_occupancy
_atom_site_symmetry_multiplicity
_atom_site_calc_flag
_atom_site_refinement_flags
_atom_site_disorder_assembly
_atom_site_disorder_group
O1 O 1.3384(4) 0.43991(17) 0.99113(14) 0.0620(10) Uani 1 1 d . . .
O2 O 1.4260(4) 0.61094(18) 0.95296(18) 0.0694(10) Uani 1 1 d . B .
O3 O 1.0490(3) 0.51538(16) 0.83875(15) 0.0513(8) Uani 1 1 d . B .
O4 O 0.7828(3) 0.52517(15) 0.76032(13) 0.0456(8) Uani 1 1 d . B .
O5 O 0.7851(3) 0.55145(18) 0.60039(16) 0.0633(10) Uani 1 1 d . . .
O6 O 0.7215(3) 0.31125(16) 0.66829(16) 0.0534(8) Uani 1 1 d . . .
O7 O 0.2809(4) 0.27455(18) 0.73713(19) 0.0707(11) Uani 1 1 d . . .
N1 N 1.3562(4) 0.44309(18) 0.88857(16) 0.0428(9) Uani 1 1 d . B .
N2 N 1.2457(4) 0.57709(18) 0.89965(17) 0.0416(9) Uani 1 1 d . B .
H2 H 1.2177 0.5441 0.8761 0.050 Uiso 1 1 calc R . .
N3 N 0.8646(4) 0.52548(18) 0.89487(15) 0.0404(9) Uani 1 1 d . B .
H3 H 0.8165 0.5531 0.9165 0.048 Uiso 1 1 calc R . .
N4 N 0.9195(3) 0.44623(17) 0.72087(14) 0.0358(8) Uani 1 1 d . B .
N5 N 0.7304(4) 0.44223(19) 0.63046(16) 0.0449(9) Uani 1 1 d . . .
H5 H 0.7632 0.4067 0.6492 0.054 Uiso 1 1 calc R . .
N6 N 0.5187(4) 0.2723(2) 0.69187(18) 0.0512(10) Uani 1 1 d . . .
H6 H 0.4375 0.2799 0.6846 0.061 Uiso 1 1 calc R . .
N7 N 0.2068(4) 0.1712(2) 0.7685(2) 0.0617(12) Uani 1 1 d . . .
H7 H 0.2258 0.1301 0.7815 0.074 Uiso 1 1 calc R . .
C1 C 1.3146(4) 0.4116(2) 0.9418(2) 0.0431(10) Uani 1 1 d . . .
C2 C 1.4387(5) 0.5050(3) 0.8950(2) 0.0486(12) Uani 1 1 d . B .
H2A H 1.5121 0.4939 0.9225 0.058 Uiso 1 1 calc R . .
C3 C 1.4910(6) 0.5185(3) 0.8296(3) 0.0655(15) Uani 1 1 d . . .
H3A H 1.4418 0.5552 0.8093 0.079 Uiso 1 1 calc R A 3
H3B H 1.5822 0.5318 0.8310 0.079 Uiso 1 1 calc R A 3
C4' C 1.404(3) 0.4757(19) 0.7922(14) 0.070(10) Uani 0.20 1 d P B 4
H4'1 H 1.3307 0.5038 0.7786 0.084 Uiso 0.20 1 calc PR B 4
H4'2 H 1.4502 0.4600 0.7554 0.084 Uiso 0.20 1 calc PR B 4
C4 C 1.4740(9) 0.4503(4) 0.7958(3) 0.068(2) Uani 0.80 1 d P B 3
H4A H 1.4605 0.4580 0.7517 0.082 Uiso 0.80 1 calc PR B 3
H4B H 1.5501 0.4209 0.8013 0.082 Uiso 0.80 1 calc PR B 3
C5 C 1.3571(6) 0.4179(3) 0.8245(2) 0.0616(14) Uani 1 1 d . . .
H5A H 1.2784 0.4320 0.8028 0.074 Uiso 1 1 calc R B 3
H5B H 1.3634 0.3675 0.8234 0.074 Uiso 1 1 calc R B 3
C6 C 1.3683(5) 0.5688(2) 0.9203(2) 0.0463(11) Uani 1 1 d . . .
C7 C 1.1557(5) 0.6310(2) 0.91028(19) 0.0411(10) Uani 1 1 d . . .
C8 C 1.0233(5) 0.6178(2) 0.89915(19) 0.0416(11) Uani 1 1 d . B .
C9 C 0.9336(6) 0.6701(2) 0.9117(2) 0.0608(14) Uani 1 1 d . . .
H9 H 0.8455 0.6619 0.9043 0.073 Uiso 1 1 calc R B .
C10 C 0.9718(7) 0.7342(3) 0.9350(3) 0.0732(17) Uani 1 1 d . B .
H10 H 0.9101 0.7683 0.9438 0.088 Uiso 1 1 calc R . .
C11 C 1.1018(7) 0.7465(3) 0.9448(3) 0.0706(17) Uani 1 1 d . . .
H11 H 1.1283 0.7898 0.9596 0.085 Uiso 1 1 calc R B .
C12 C 1.1945(6) 0.6957(2) 0.9332(2) 0.0582(14) Uani 1 1 d . B .
H12 H 1.2823 0.7047 0.9406 0.070 Uiso 1 1 calc R . .
C13 C 0.9805(4) 0.5491(2) 0.87429(18) 0.0392(10) Uani 1 1 d . . .
C14 C 0.8178(4) 0.4573(2) 0.88263(17) 0.0378(10) Uani 1 1 d . . .
C15 C 0.8217(4) 0.4270(2) 0.82399(19) 0.0386(10) Uani 1 1 d . B .
C16 C 0.7842(5) 0.3583(2) 0.8177(2) 0.0511(12) Uani 1 1 d . . .
H16 H 0.7900 0.3370 0.7789 0.061 Uiso 1 1 calc R B .
C17 C 0.7384(6) 0.3209(3) 0.8678(2) 0.0683(16) Uani 1 1 d . B .
H17 H 0.7137 0.2746 0.8629 0.082 Uiso 1 1 calc R . .
C18 C 0.7291(7) 0.3526(3) 0.9257(2) 0.0728(18) Uani 1 1 d . . .
H18 H 0.6943 0.3284 0.9594 0.087 Uiso 1 1 calc R B .
C19 C 0.7715(5) 0.4193(3) 0.9328(2) 0.0535(12) Uani 1 1 d . B .
H19 H 0.7693 0.4398 0.9720 0.064 Uiso 1 1 calc R . .
C20 C 0.8429(4) 0.4705(2) 0.76617(17) 0.0348(9) Uani 1 1 d . . .
C21 C 0.9349(4) 0.4886(2) 0.66479(17) 0.0374(10) Uani 1 1 d . . .
H21 H 0.9679 0.5346 0.6768 0.045 Uiso 1 1 calc R B .
C22 C 1.0406(5) 0.4506(3) 0.6284(2) 0.0552(13) Uani 1 1 d . B .
H22A H 1.0029 0.4164 0.6004 0.066 Uiso 1 1 calc R . .
H22B H 1.0930 0.4830 0.6045 0.066 Uiso 1 1 calc R . .
C23 C 1.1207(6) 0.4159(4) 0.6785(3) 0.0772(18) Uani 1 1 d . . .
H23A H 1.1686 0.3764 0.6620 0.093 Uiso 1 1 calc R B .
H23B H 1.1818 0.4484 0.6971 0.093 Uiso 1 1 calc R . .
C24 C 1.0199(5) 0.3928(3) 0.7250(2) 0.0535(12) Uani 1 1 d . B .
H24A H 0.9851 0.3474 0.7142 0.064 Uiso 1 1 calc R . .
H24B H 1.0565 0.3908 0.7666 0.064 Uiso 1 1 calc R . .
C25 C 0.8080(4) 0.4980(2) 0.62919(17) 0.0369(10) Uani 1 1 d . B .
C26 C 0.6049(4) 0.4313(2) 0.60668(17) 0.0362(10) Uani 1 1 d . . .
C27 C 0.5397(4) 0.3687(2) 0.62091(18) 0.0381(10) Uani 1 1 d . . .
C28 C 0.4172(5) 0.3580(3) 0.5962(2) 0.0529(12) Uani 1 1 d . . .
H28 H 0.3748 0.3162 0.6043 0.063 Uiso 1 1 calc R . .
C29 C 0.3560(5) 0.4065(3) 0.5602(2) 0.0573(13) Uani 1 1 d . . .
H29 H 0.2732 0.3979 0.5443 0.069 Uiso 1 1 calc R . .
C30 C 0.4184(5) 0.4684(3) 0.5477(2) 0.0545(13) Uani 1 1 d . . .
H30 H 0.3770 0.5022 0.5238 0.065 Uiso 1 1 calc R . .
C31 C 0.5415(5) 0.4802(3) 0.5704(2) 0.0484(12) Uani 1 1 d . . .
H31 H 0.5832 0.5220 0.5612 0.058 Uiso 1 1 calc R . .
C32 C 0.6030(5) 0.3150(2) 0.66172(19) 0.0415(10) Uani 1 1 d . . .
C33 C 0.5447(5) 0.2176(2) 0.7330(2) 0.0470(12) Uani 1 1 d . . .
C34 C 0.4386(5) 0.1893(2) 0.7657(2) 0.0474(12) Uani 1 1 d . . .
C35 C 0.4641(6) 0.1366(3) 0.8094(2) 0.0597(14) Uani 1 1 d . . .
H35 H 0.3955 0.1179 0.8322 0.072 Uiso 1 1 calc R . .
C36 C 0.5884(6) 0.1124(3) 0.8192(3) 0.0699(16) Uani 1 1 d . . .
H36 H 0.6037 0.0783 0.8490 0.084 Uiso 1 1 calc R . .
C37 C 0.6903(6) 0.1385(3) 0.7847(3) 0.0655(15) Uani 1 1 d . . .
H37 H 0.7739 0.1208 0.7904 0.079 Uiso 1 1 calc R . .
C38 C 0.6694(6) 0.1909(2) 0.7417(2) 0.0581(13) Uani 1 1 d . . .
H38 H 0.7388 0.2084 0.7187 0.070 Uiso 1 1 calc R . .
C39 C 0.3019(5) 0.2138(2) 0.7557(2) 0.0482(12) Uani 1 1 d . . .
C40 C 0.0720(6) 0.1896(3) 0.7618(3) 0.0684(15) Uani 1 1 d . . .
H40A H 0.0406 0.2090 0.8002 0.103 Uiso 1 1 calc R . .
H40B H 0.0223 0.1487 0.7518 0.103 Uiso 1 1 calc R . .
H40C H 0.0627 0.2232 0.7291 0.103 Uiso 1 1 calc R . .
C41 C 1.2382(5) 0.3420(2) 0.9402(2) 0.0509(12) Uani 1 1 d . . .
C42 C 1.3365(7) 0.2831(3) 0.9298(3) 0.0785(18) Uani 1 1 d . . .
H42A H 1.2914 0.2393 0.9286 0.118 Uiso 1 1 calc R . .
H42B H 1.3986 0.2827 0.9633 0.118 Uiso 1 1 calc R . .
H42C H 1.3812 0.2903 0.8911 0.118 Uiso 1 1 calc R . .
C43 C 1.1768(8) 0.3313(3) 1.0039(3) 0.091(2) Uani 1 1 d . . .
H43A H 1.1092 0.3651 1.0102 0.136 Uiso 1 1 calc R . .
H43B H 1.2422 0.3366 1.0355 0.136 Uiso 1 1 calc R . .
H43C H 1.1402 0.2853 1.0063 0.136 Uiso 1 1 calc R . .
C44 C 1.1298(7) 0.3394(3) 0.8913(3) 0.085(2) Uani 1 1 d . . .
H44A H 1.1677 0.3338 0.8508 0.128 Uiso 1 1 calc R . .
H44B H 1.0807 0.3819 0.8926 0.128 Uiso 1 1 calc R . .
H44C H 1.0731 0.3008 0.8999 0.128 Uiso 1 1 calc R . .
O8 O 1.0548(16) 0.6308(7) 0.5933(6) 0.077(4) Uani 0.35 1 d P C 1
O8' O 0.9764(10) 0.6505(4) 0.5717(4) 0.091(2) Uani 0.65 1 d P D 2
O9 O 0.8179(4) 0.4130(2) 0.48341(16) 0.0708(11) Uani 1 1 d . . .

loop_
_atom_site_aniso_label
_atom_site_aniso_U_11
_atom_site_aniso_U_22
_atom_site_aniso_U_33
_atom_site_aniso_U_23
_atom_site_aniso_U_13
_atom_site_aniso_U_12
O1 0.084(3) 0.059(2) 0.0432(18) -0.0068(16) 0.0002(18) -0.002(2)
O2 0.059(2) 0.060(2) 0.089(3) -0.022(2) -0.010(2) -0.0102(18)
O3 0.0429(19) 0.0528(19) 0.0581(19) -0.0253(16) 0.0047(16) 0.0030(15)
O4 0.056(2) 0.0374(17) 0.0437(16) 0.0030(13) 0.0061(15) 0.0107(15)
O5 0.057(2) 0.066(2) 0.067(2) 0.0352(19) -0.0108(18) -0.0092(18)
O6 0.044(2) 0.0430(18) 0.073(2) 0.0088(16) -0.0008(17) -0.0025(15)
O7 0.060(2) 0.052(2) 0.100(3) 0.014(2) 0.013(2) -0.0023(18)
N1 0.046(2) 0.043(2) 0.040(2) 0.0010(16) -0.0027(17) 0.0021(17)
N2 0.041(2) 0.039(2) 0.046(2) -0.0050(16) 0.0011(17) -0.0047(17)
N3 0.044(2) 0.042(2) 0.0351(18) -0.0087(15) 0.0056(16) 0.0097(17)
N4 0.041(2) 0.0370(19) 0.0290(17) 0.0007(15) -0.0002(15) 0.0090(16)
N5 0.048(2) 0.042(2) 0.044(2) 0.0099(17) -0.0099(18) -0.0004(18)
N6 0.046(2) 0.053(2) 0.055(2) 0.0098(19) -0.001(2) -0.0039(19)
N7 0.057(3) 0.033(2) 0.095(3) 0.011(2) 0.015(2) -0.0064(19)
C1 0.042(3) 0.046(3) 0.041(2) -0.002(2) -0.004(2) 0.010(2)
C2 0.037(3) 0.054(3) 0.055(3) -0.004(2) -0.013(2) 0.002(2)
C3 0.054(3) 0.067(4) 0.076(4) 0.016(3) 0.023(3) 0.009(3)
C4' 0.041(18) 0.11(3) 0.065(18) -0.018(17) 0.025(15) 0.041(18)
C4 0.070(6) 0.072(5) 0.063(4) -0.016(4) 0.026(4) 0.022(4)
C5 0.079(4) 0.067(3) 0.039(3) -0.004(2) -0.001(3) -0.008(3)
C6 0.049(3) 0.043(3) 0.047(3) 0.000(2) 0.001(2) -0.013(2)
C7 0.059(3) 0.029(2) 0.035(2) 0.0035(17) 0.010(2) -0.001(2)
C8 0.051(3) 0.039(2) 0.034(2) 0.0007(18) 0.013(2) -0.003(2)
C9 0.064(4) 0.045(3) 0.073(3) 0.002(2) 0.017(3) 0.012(2)
C10 0.086(5) 0.042(3) 0.091(4) -0.002(3) 0.022(4) 0.015(3)
C11 0.103(5) 0.032(3) 0.077(4) -0.005(3) 0.014(4) -0.006(3)
C12 0.074(4) 0.040(3) 0.061(3) 0.003(2) 0.010(3) -0.010(3)
C13 0.040(3) 0.048(3) 0.029(2) -0.0055(19) -0.0051(19) 0.015(2)
C14 0.034(2) 0.047(2) 0.032(2) -0.0002(18) 0.0027(18) 0.004(2)
C15 0.036(2) 0.043(2) 0.037(2) 0.0022(18) -0.0014(19) -0.0016(19)
C16 0.069(3) 0.050(3) 0.034(2) 0.002(2) -0.001(2) -0.004(3)
C17 0.097(5) 0.051(3) 0.057(3) 0.006(3) -0.006(3) -0.015(3)
C18 0.109(5) 0.066(4) 0.044(3) 0.019(3) 0.010(3) -0.019(3)
C19 0.073(4) 0.055(3) 0.032(2) 0.001(2) 0.003(2) 0.000(3)
C20 0.044(3) 0.029(2) 0.031(2) -0.0009(16) -0.0078(19) -0.0042(19)
C21 0.041(3) 0.041(2) 0.030(2) 0.0013(18) 0.0021(18) -0.0110(19)
C22 0.052(3) 0.073(3) 0.040(2) 0.005(2) 0.012(2) 0.002(3)
C23 0.060(4) 0.106(5) 0.066(4) 0.011(3) 0.010(3) 0.036(3)
C24 0.057(3) 0.062(3) 0.042(2) 0.008(2) 0.001(2) 0.017(2)
C25 0.042(3) 0.043(2) 0.0248(19) 0.0056(18) 0.0086(18) 0.000(2)
C26 0.046(3) 0.042(2) 0.0209(18) -0.0064(17) 0.0018(18) 0.0062(19)
C27 0.043(3) 0.043(2) 0.028(2) -0.0061(17) 0.0030(19) 0.003(2)
C28 0.053(3) 0.075(3) 0.031(2) 0.000(2) 0.007(2) -0.010(3)
C29 0.046(3) 0.090(4) 0.036(2) 0.003(3) -0.009(2) -0.002(3)
C30 0.057(3) 0.073(3) 0.034(2) 0.008(2) -0.011(2) 0.011(3)
C31 0.049(3) 0.058(3) 0.039(2) 0.005(2) 0.002(2) -0.001(2)
C32 0.043(3) 0.044(2) 0.037(2) -0.014(2) -0.002(2) -0.004(2)
C33 0.051(3) 0.045(3) 0.045(3) -0.005(2) 0.003(2) -0.004(2)
C34 0.056(3) 0.035(2) 0.051(3) -0.008(2) -0.004(2) -0.004(2)
C35 0.074(4) 0.044(3) 0.061(3) 0.009(2) 0.010(3) -0.003(3)
C36 0.077(4) 0.059(3) 0.073(4) 0.022(3) -0.010(3) -0.005(3)
C37 0.062(4) 0.054(3) 0.081(4) 0.004(3) -0.013(3) -0.002(3)
C38 0.062(4) 0.040(3) 0.072(3) 0.006(2) 0.005(3) -0.005(2)
C39 0.071(4) 0.034(2) 0.039(2) -0.0002(19) 0.013(2) -0.009(2)
C40 0.057(4) 0.054(3) 0.095(4) 0.003(3) 0.015(3) -0.011(3)
C41 0.062(3) 0.037(2) 0.053(3) 0.012(2) 0.005(3) 0.003(2)
C42 0.089(5) 0.051(3) 0.096(5) 0.005(3) -0.005(4) 0.012(3)
C43 0.117(6) 0.068(4) 0.088(4) 0.019(3) 0.031(4) -0.016(4)
C44 0.077(5) 0.068(4) 0.111(5) 0.028(3) -0.021(4) -0.017(3)
O8 0.087(11) 0.078(9) 0.067(8) -0.002(6) 0.000(7) -0.026(8)
O8' 0.102(7) 0.076(5) 0.095(6) 0.000(4) 0.019(5) -0.020(5)
O9 0.064(2) 0.093(3) 0.055(2) 0.0236(19) 0.0011(18) 0.011(2)

loop_
_atom_type_symbol
_atom_type_description
_atom_type_scat_dispersion_real
_atom_type_scat_dispersion_imag
_atom_type_scat_source
C C 0.0033 0.0016 'International Tables Vol C Tables 4.2.6.8 and 6.1.1.4'
H H 0.0000 0.0000 'International Tables Vol C Tables 4.2.6.8 and 6.1.1.4'
N N 0.0061 0.0033 'International Tables Vol C Tables 4.2.6.8 and 6.1.1.4'
O O 0.0106 0.0060 'International Tables Vol C Tables 4.2.6.8 and 6.1.1.4'

loop_
_geom_angle_atom_site_label_1
_geom_angle_atom_site_label_2
_geom_angle_atom_site_label_3
_geom_angle
C1 N1 C5 130.3(4)
C1 N1 C2 117.5(4)
C5 N1 C2 110.8(4)
C6 N2 C7 130.4(4)
C6 N2 H2 114.8
C7 N2 H2 114.8
C13 N3 C14 123.3(3)
C13 N3 H3 118.4
C14 N3 H3 118.4
C20 N4 C24 128.1(3)
C20 N4 C21 118.0(3)
C24 N4 C21 111.5(3)
C25 N5 C26 131.4(4)
C25 N5 H5 114.3
C26 N5 H5 114.3
C32 N6 C33 129.4(4)
C32 N6 H6 115.3
C33 N6 H6 115.3
C39 N7 C40 123.2(4)
C39 N7 H7 118.4
C40 N7 H7 118.4
O1 C1 N1 118.0(4)
O1 C1 C41 120.5(4)
N1 C1 C41 121.5(4)
N1 C2 C6 114.4(4)
N1 C2 C3 104.7(4)
C6 C2 C3 111.0(4)
N1 C2 H2A 108.9
C6 C2 H2A 108.9
C3 C2 H2A 108.9
C4' C3 C4 34.1(11)
C4' C3 C2 101.4(12)
C4 C3 C2 104.8(5)
C4' C3 H3A 81.0
C4 C3 H3A 110.8
C2 C3 H3A 110.8
C4' C3 H3B 139.2
C4 C3 H3B 110.8
C2 C3 H3B 110.8
H3A C3 H3B 108.9
C5 C4' C3 113(2)
C5 C4' H4'1 109.0
C3 C4' H4'1 109.0
C5 C4' H4'2 109.0
C3 C4' H4'2 109.0
H4'1 C4' H4'2 107.8
C5 C4 C3 105.0(5)
C5 C4 H4A 110.8
C3 C4 H4A 110.8
C5 C4 H4B 110.8
C3 C4 H4B 110.8
H4A C4 H4B 108.8
C4' C5 N1 102.0(13)
C4' C5 C4 35.1(11)
N1 C5 C4 104.9(5)
C4' C5 H5A 79.9
N1 C5 H5A 110.8
C4 C5 H5A 110.8
C4' C5 H5B 139.4
N1 C5 H5B 110.8
C4 C5 H5B 110.8
H5A C5 H5B 108.8
O2 C6 N2 124.3(5)
O2 C6 C2 120.6(5)
N2 C6 C2 114.9(4)
C12 C7 C8 119.8(4)
C12 C7 N2 121.8(5)
C8 C7 N2 118.4(4)
C9 C8 C7 118.5(4)
C9 C8 C13 121.0(5)
C7 C8 C13 120.5(4)
C10 C9 C8 121.7(6)
C10 C9 H9 119.1
C8 C9 H9 119.1
C11 C10 C9 119.0(5)
C11 C10 H10 120.5
C9 C10 H10 120.5
C10 C11 C12 121.2(5)
C10 C11 H11 119.4
C12 C11 H11 119.4
C11 C12 C7 119.7(6)
C11 C12 H12 120.1
C7 C12 H12 120.1
O3 C13 N3 122.2(4)
O3 C13 C8 121.6(4)
N3 C13 C8 116.2(4)
C19 C14 C15 119.7(4)
C19 C14 N3 117.2(4)
C15 C14 N3 123.0(4)
C16 C15 C14 118.7(4)
C16 C15 C20 119.2(4)
C14 C15 C20 121.2(4)
C17 C16 C15 121.1(4)
C17 C16 H16 119.4
C15 C16 H16 119.4
C16 C17 C18 119.7(5)
C16 C17 H17 120.2
C18 C17 H17 120.2
C19 C18 C17 119.4(5)
C19 C18 H18 120.3
C17 C18 H18 120.3
C18 C19 C14 121.2(4)
C18 C19 H19 119.4
C14 C19 H19 119.4
O4 C20 N4 121.4(4)
O4 C20 C15 119.0(4)
N4 C20 C15 119.4(3)
N4 C21 C25 112.9(3)
N4 C21 C22 103.4(3)
C25 C21 C22 114.0(3)
N4 C21 H21 108.8
C25 C21 H21 108.8
C22 C21 H21 108.8
C23 C22 C21 103.5(4)
C23 C22 H22A 111.1
C21 C22 H22A 111.1
C23 C22 H22B 111.1
C21 C22 H22B 111.1
H22A C22 H22B 109.0
C24 C23 C22 103.3(4)
C24 C23 H23A 111.1
C22 C23 H23A 111.1
C24 C23 H23B 111.1
C22 C23 H23B 111.1
H23A C23 H23B 109.1
N4 C24 C23 103.8(4)
N4 C24 H24A 111.0
C23 C24 H24A 111.0
N4 C24 H24B 111.0
C23 C24 H24B 111.0
H24A C24 H24B 109.0
O5 C25 N5 124.7(4)
O5 C25 C21 121.3(4)
N5 C25 C21 113.9(4)
C31 C26 N5 122.4(4)
C31 C26 C27 118.6(4)
N5 C26 C27 119.0(4)
C28 C27 C26 118.4(4)
C28 C27 C32 121.1(4)
C26 C27 C32 120.5(4)
C29 C28 C27 122.4(5)
C29 C28 H28 118.8
C27 C28 H28 118.8
C28 C29 C30 119.2(5)
C28 C29 H29 120.4
C30 C29 H29 120.4
C31 C30 C29 120.1(5)
C31 C30 H30 120.0
C29 C30 H30 120.0
C30 C31 C26 121.3(5)
C30 C31 H31 119.3
C26 C31 H31 119.3
O6 C32 N6 122.7(4)
O6 C32 C27 122.4(4)
N6 C32 C27 114.8(4)
C38 C33 N6 122.5(4)
C38 C33 C34 120.2(4)
N6 C33 C34 117.3(4)
C33 C34 C35 117.9(5)
C33 C34 C39 122.3(4)
C35 C34 C39 119.8(5)
C36 C35 C34 121.3(5)
C36 C35 H35 119.3
C34 C35 H35 119.3
C35 C36 C37 119.9(5)
C35 C36 H36 120.0
C37 C36 H36 120.0
C36 C37 C38 120.5(5)
C36 C37 H37 119.7
C38 C37 H37 119.7
C37 C38 C33 120.0(5)
C37 C38 H38 120.0
C33 C38 H38 120.0
O7 C39 N7 121.6(5)
O7 C39 C34 120.0(4)
N7 C39 C34 118.4(4)
N7 C40 H40A 109.5
N7 C40 H40B 109.5
H40A C40 H40B 109.5
N7 C40 H40C 109.5
H40A C40 H40C 109.5
H40B C40 H40C 109.5
C43 C41 C44 108.2(5)
C43 C41 C42 107.7(5)
C44 C41 C42 110.7(5)
C43 C41 C1 107.8(4)
C44 C41 C1 114.2(4)
C42 C41 C1 107.9(4)
C41 C42 H42A 109.5
C41 C42 H42B 109.5
H42A C42 H42B 109.5
C41 C42 H42C 109.5
H42A C42 H42C 109.5
H42B C42 H42C 109.5
C41 C43 H43A 109.5
C41 C43 H43B 109.5
H43A C43 H43B 109.5
C41 C43 H43C 109.5
H43A C43 H43C 109.5
H43B C43 H43C 109.5
C41 C44 H44A 109.5
C41 C44 H44B 109.5
H44A C44 H44B 109.5
C41 C44 H44C 109.5
H44A C44 H44C 109.5
H44B C44 H44C 109.5

loop_
_geom_bond_atom_site_label_1
_geom_bond_atom_site_label_2
_geom_bond_distance
O1 C1 1.216(5)
O2 C6 1.222(5)
O3 C13 1.223(5)
O4 C20 1.224(5)
O5 C25 1.222(5)
O6 C32 1.224(5)
O7 C39 1.252(5)
N1 C1 1.363(6)
N1 C5 1.460(6)
N1 C2 1.466(6)
N2 C6 1.343(6)
N2 C7 1.405(6)
N2 H2 0.8600
N3 C13 1.347(6)
N3 C14 1.420(5)
N3 H3 0.8600
N4 C20 1.334(5)
N4 C24 1.456(6)
N4 C21 1.463(5)
N5 C25 1.334(5)
N5 C26 1.400(6)
N5 H5 0.8600
N6 C32 1.357(6)
N6 C33 1.398(6)
N6 H6 0.8600
N7 C39 1.301(6)
N7 C40 1.433(7)
N7 H7 0.8600
C1 C41 1.549(6)
C2 C6 1.523(7)
C2 C3 1.526(7)
C2 H2A 0.9800
C3 C4' 1.46(3)
C3 C4 1.507(9)
C3 H3A 0.9700
C3 H3B 0.9700
C4' C5 1.39(4)
C4' H4'1 0.9700
C4' H4'2 0.9700
C4 C5 1.484(10)
C4 H4A 0.9700
C4 H4B 0.9700
C5 H5A 0.9700
C5 H5B 0.9700
C7 C12 1.395(6)
C7 C8 1.401(7)
C8 C9 1.389(7)
C8 C13 1.489(6)
C9 C10 1.384(8)
C9 H9 0.9300
C10 C11 1.370(9)
C10 H10 0.9300
C11 C12 1.384(8)
C11 H11 0.9300
C12 H12 0.9300
C14 C19 1.385(6)
C14 C15 1.388(6)
C15 C16 1.381(6)
C15 C20 1.513(6)
C16 C17 1.378(7)
C16 H16 0.9300
C17 C18 1.388(7)
C17 H17 0.9300
C18 C19 1.362(7)
C18 H18 0.9300
C19 H19 0.9300
C21 C25 1.519(6)
C21 C22 1.522(6)
C21 H21 0.9800
C22 C23 1.510(7)
C22 H22A 0.9700
C22 H22B 0.9700
C23 C24 1.504(8)
C23 H23A 0.9700
C23 H23B 0.9700
C24 H24A 0.9700
C24 H24B 0.9700
C26 C31 1.383(6)
C26 C27 1.410(6)
C27 C28 1.379(7)
C27 C32 1.501(6)
C28 C29 1.363(7)
C28 H28 0.9300
C29 C30 1.376(7)
C29 H29 0.9300
C30 C31 1.372(7)
C30 H30 0.9300
C31 H31 0.9300
C33 C38 1.389(7)
C33 C34 1.403(7)
C34 C35 1.406(7)
C34 C39 1.493(7)
C35 C36 1.373(8)
C35 H35 0.9300
C36 C37 1.375(8)
C36 H36 0.9300
C37 C38 1.383(7)
C37 H37 0.9300
C38 H38 0.9300
C40 H40A 0.9600
C40 H40B 0.9600
C40 H40C 0.9600
C41 C43 1.521(7)
C41 C44 1.530(8)
C41 C42 1.531(7)
C42 H42A 0.9600
C42 H42B 0.9600
C42 H42C 0.9600
C43 H43A 0.9600
C43 H43B 0.9600
C43 H43C 0.9600
C44 H44A 0.9600
C44 H44B 0.9600
C44 H44C 0.9600

loop_
_geom_torsion_atom_site_label_1
_geom_torsion_atom_site_label_2
_geom_torsion_atom_site_label_3
_geom_torsion_atom_site_label_4
_geom_torsion
C5 N1 C1 O1 171.2(5)
C2 N1 C1 O1 6.4(6)
C5 N1 C1 C41 -9.3(7)
C2 N1 C1 C41 -174.0(4)
C1 N1 C2 C6 -69.6(5)
C5 N1 C2 C6 122.8(5)
C1 N1 C2 C3 168.7(4)
C5 N1 C2 C3 1.0(5)
N1 C2 C3 C4' 15.4(14)
C6 C2 C3 C4' -108.5(14)
N1 C2 C3 C4 -19.5(6)
C6 C2 C3 C4 -143.5(5)
C4 C3 C4' C5 71(3)
C2 C3 C4' C5 -29(2)
C4' C3 C4 C5 -58(2)
C2 C3 C4 C5 30.8(7)
C3 C4' C5 N1 30(2)
C3 C4' C5 C4 -69(2)
C1 N1 C5 C4' 176.6(14)
C2 N1 C5 C4' -17.8(14)
C1 N1 C5 C4 -147.4(6)
C2 N1 C5 C4 18.2(6)
C3 C4 C5 C4' 60(2)
C3 C4 C5 N1 -30.1(7)
C7 N2 C6 O2 -1.9(7)
C7 N2 C6 C2 -176.2(4)
N1 C2 C6 O2 147.2(4)
C3 C2 C6 O2 -94.6(6)
N1 C2 C6 N2 -38.2(5)
C3 C2 C6 N2 80.0(5)
C6 N2 C7 C12 16.9(7)
C6 N2 C7 C8 -161.1(4)
C12 C7 C8 C9 -0.3(6)
N2 C7 C8 C9 177.8(4)
C12 C7 C8 C13 179.6(4)
N2 C7 C8 C13 -2.4(6)
C7 C8 C9 C10 -0.3(7)
C13 C8 C9 C10 179.8(5)
C8 C9 C10 C11 1.1(9)
C9 C10 C11 C12 -1.4(9)
C10 C11 C12 C7 0.8(8)
C8 C7 C12 C11 0.0(7)
N2 C7 C12 C11 -177.9(4)
C14 N3 C13 O3 6.7(6)
C14 N3 C13 C8 -171.1(4)
C9 C8 C13 O3 147.4(4)
C7 C8 C13 O3 -32.5(6)
C9 C8 C13 N3 -34.8(6)
C7 C8 C13 N3 145.3(4)
C13 N3 C14 C19 130.7(4)
C13 N3 C14 C15 -46.7(6)
C19 C14 C15 C16 -2.8(7)
N3 C14 C15 C16 174.6(4)
C19 C14 C15 C20 166.4(4)
N3 C14 C15 C20 -16.3(6)
C14 C15 C16 C17 2.7(7)
C20 C15 C16 C17 -166.7(5)
C15 C16 C17 C18 0.2(9)
C16 C17 C18 C19 -3.2(9)
C17 C18 C19 C14 3.2(9)
C15 C14 C19 C18 -0.2(8)
N3 C14 C19 C18 -177.6(5)
C24 N4 C20 O4 163.9(4)
C21 N4 C20 O4 3.0(6)
C24 N4 C20 C15 -20.9(6)
C21 N4 C20 C15 178.2(4)
C16 C15 C20 O4 124.5(5)
C14 C15 C20 O4 -44.7(6)
C16 C15 C20 N4 -50.8(6)
C14 C15 C20 N4 140.0(4)
C20 N4 C21 C25 -63.7(5)
C24 N4 C21 C25 132.3(4)
C20 N4 C21 C22 172.5(4)
C24 N4 C21 C22 8.6(5)
N4 C21 C22 C23 -28.8(5)
C25 C21 C22 C23 -151.7(4)
C21 C22 C23 C24 38.3(6)
C20 N4 C24 C23 -146.7(5)
C21 N4 C24 C23 15.2(5)
C22 C23 C24 N4 -32.8(6)
C26 N5 C25 O5 -6.7(7)
C26 N5 C25 C21 176.2(4)
N4 C21 C25 O5 147.3(4)
C22 C21 C25 O5 -95.0(5)
N4 C21 C25 N5 -35.6(5)
C22 C21 C25 N5 82.1(4)
C25 N5 C26 C31 6.0(7)
C25 N5 C26 C27 -173.1(4)
C31 C26 C27 C28 2.2(6)
N5 C26 C27 C28 -178.7(4)
C31 C26 C27 C32 -178.2(4)
N5 C26 C27 C32 0.9(5)
C26 C27 C28 C29 -1.9(6)
C32 C27 C28 C29 178.4(4)
C27 C28 C29 C30 0.3(7)
C28 C29 C30 C31 1.1(7)
C29 C30 C31 C26 -0.8(7)
N5 C26 C31 C30 -179.9(4)
C27 C26 C31 C30 -0.8(6)
C33 N6 C32 O6 -1.4(7)
C33 N6 C32 C27 -179.8(4)
C28 C27 C32 O6 156.3(4)
C26 C27 C32 O6 -23.4(6)
C28 C27 C32 N6 -25.3(6)
C26 C27 C32 N6 155.0(4)
C32 N6 C33 C38 -11.0(8)
C32 N6 C33 C34 169.6(4)
C38 C33 C34 C35 3.5(7)
N6 C33 C34 C35 -177.0(4)
C38 C33 C34 C39 -177.0(4)
N6 C33 C34 C39 2.5(6)
C33 C34 C35 C36 -1.3(8)
C39 C34 C35 C36 179.2(5)
C34 C35 C36 C37 -1.6(9)
C35 C36 C37 C38 2.3(9)
C36 C37 C38 C33 -0.1(8)
N6 C33 C38 C37 177.6(5)
C34 C33 C38 C37 -2.9(7)
C40 N7 C39 O7 0.7(8)
C40 N7 C39 C34 178.8(5)
C33 C34 C39 O7 -26.7(7)
C35 C34 C39 O7 152.7(5)
C33 C34 C39 N7 155.1(4)
C35 C34 C39 N7 -25.4(6)
O1 C1 C41 C43 14.2(7)
N1 C1 C41 C43 -165.4(5)
O1 C1 C41 C44 134.5(5)
N1 C1 C41 C44 -45.1(6)
O1 C1 C41 C42 -101.9(5)
N1 C1 C41 C42 78.5(5)
